data_7160172
loop_
_publ_author_name
'Thunga, Sanjeeva'
'Singh, Neetika'
'Inapanuri, Madhu'
'Kokatla, Hari Prasad'

_publ_section_title
;
 Rongalite induced metal-free C(sp<sup>2</sup>)-H functionalization of
 indoles: direct access to 3-(sulfonylmethyl) indoles.
;
_journal_issue 44
_journal_name_full 'Organic &amp; biomolecular chemistry'
_journal_page_first 8787
_journal_page_last 8792
_journal_paper_doi 10.1039/d4ob01356e
_journal_volume 22
_journal_year 2024
_chemical_formula_moiety 'C17 H17 N O3 S'
_chemical_formula_sum 'C17 H17 N O3 S'
_chemical_formula_weight 315.40
_space_group_crystal_system monoclinic
_space_group_IT_number 14
_space_group_name_Hall '-P 2ybc'
_space_group_name_H-M_alt 'P 1 21/c 1'
_symmetry_Int_Tables_number 14
_atom_sites_solution_primary dual
_audit_creation_date 2019-12-05
_audit_creation_method
;
Olex2 1.2
(compiled 2018.05.29 svn.r3508 for OlexSys, GUI svn.r5506)
;
_audit_update_record
;
2020-01-02 deposited with the CCDC.	2024-10-07 downloaded from the CCDC.
;
_cell_angle_alpha 90
_cell_angle_beta 109.219(2)
_cell_angle_gamma 90
_cell_formula_units_Z 4
_cell_length_a 10.6272(2)
_cell_length_b 16.6924(2)
_cell_length_c 9.08710(10)
_cell_measurement_reflns_used 7031
_cell_measurement_temperature 93(2)
_cell_measurement_theta_max 79.1830
_cell_measurement_theta_min 5.8170
_cell_volume 1522.15(4)
_computing_cell_refinement 'CrysAlisPro 1.171.39.20a (Rigaku OD, 2015)'
_computing_data_collection 'CrysAlisPro 1.171.39.20a (Rigaku OD, 2015)'
_computing_data_reduction 'CrysAlisPro 1.171.39.20a (Rigaku OD, 2015)'
_computing_molecular_graphics 'Olex2 (Dolomanov et al., 2009)'
_computing_publication_material 'Olex2 (Dolomanov et al., 2009)'
_computing_structure_refinement 'olex2.refine (Bourhis et al., 2015)'
_computing_structure_solution 'ShelXT (Sheldrick, 2015)'
_diffrn_ambient_temperature 93(2)
_diffrn_detector 'CCD plate'
_diffrn_measured_fraction_theta_full 0.9711
_diffrn_measured_fraction_theta_max 0.9711
_diffrn_measurement_details
;
List of Runs (angles in degrees, time in seconds):

  # Type    Start    End  Width  t~exp~   \w     \q     \k     \f   Frames
#--------------------------------------------------------------------------
  1  \w     54.00  82.00   0.50    5.00    --    0.00  37.00 -90.00   56
  2  \w    -23.00  71.00   0.50    5.00    --    0.00  57.00 150.00  188
  3  \w    -19.00  56.00   0.50    5.00    --    0.00  37.00  30.00  150
  4  \w     47.00 121.00   0.50    8.20    --  107.20 -45.00 -30.00  148
  5  \w     81.00 196.00   0.50    8.20    --  107.20  82.00  90.00  230
  6  \w    106.00 133.00   0.50    8.20    --  107.20  15.00-120.00   54
  7  \w     18.00  63.00   0.50    8.20    --  107.20 -30.00 -60.00   90
  8  \w    146.00 171.00   0.50    8.20    --  107.20  15.00-120.00   50
  9  \w     24.00 126.00   0.50    8.20    --  107.20 -45.00 120.00  204
 10  \w     70.00 119.00   0.50    8.20    --  107.20 -30.00 -60.00   98
 11  \w     72.00 127.00   0.50    8.20    --  107.20 -77.00 -60.00  110
 12  \w     50.00 123.00   0.50    8.20    --  107.20 -15.00-120.00  146
 13  \w     20.00  45.00   0.50    8.20    --  107.20 -15.00-120.00   50
;
_diffrn_measurement_device 'four-circle diffractometer'
_diffrn_measurement_device_type 'XtaLAB Pro: Kappa dual home/near'
_diffrn_measurement_method '\w scans'
_diffrn_orient_matrix_type 'CrysAlisPro convention (1999,Acta A55,543-557)'
_diffrn_orient_matrix_UB_11 -0.0264572000
_diffrn_orient_matrix_UB_12 0.0786724000
_diffrn_orient_matrix_UB_13 0.0734068000
_diffrn_orient_matrix_UB_21 -0.1001917000
_diffrn_orient_matrix_UB_22 0.0254616000
_diffrn_orient_matrix_UB_23 -0.1581133000
_diffrn_orient_matrix_UB_31 -0.1133028000
_diffrn_orient_matrix_UB_32 -0.0409942000
_diffrn_orient_matrix_UB_33 0.0427094000
_diffrn_radiation_monochromator graphite
_diffrn_radiation_probe x-ray
_diffrn_radiation_type 'Cu K\a'
_diffrn_radiation_wavelength 1.54184
_diffrn_reflns_av_R_equivalents 0.0186
_diffrn_reflns_av_unetI/netI 0.0182
_diffrn_reflns_limit_h_max 12
_diffrn_reflns_limit_h_min -13
_diffrn_reflns_limit_k_max 20
_diffrn_reflns_limit_k_min -21
_diffrn_reflns_limit_l_max 11
_diffrn_reflns_limit_l_min -9
_diffrn_reflns_number 8378
_diffrn_reflns_theta_full 79.6459
_diffrn_reflns_theta_max 79.65
_diffrn_reflns_theta_min 4.41
_diffrn_source 'fine-focus sealed X-ray tube'
_diffrn_source_type 'Enhance (Cu) X-ray Source'
_exptl_absorpt_coefficient_mu 1.996
_exptl_absorpt_correction_T_max 1.00000
_exptl_absorpt_correction_T_min 0.84983
_exptl_absorpt_correction_type multi-scan
_exptl_absorpt_process_details
;
CrysAlisPro 1.171.39.20a (Rigaku Oxford Diffraction, 2015)
Empirical absorption correction using spherical harmonics,
 implemented in SCALE3 ABSPACK scaling algorithm.
;
_exptl_crystal_colour 'dark red'
_exptl_crystal_density_diffrn 1.3762
_exptl_crystal_description block
_exptl_crystal_F_000 667.3275
_exptl_crystal_size_max 0.1
_exptl_crystal_size_mid 0.1
_exptl_crystal_size_min 0.1
_refine_diff_density_max 0.3256
_refine_diff_density_min -0.4873
_refine_diff_density_rms 0.0585
_refine_ls_d_res_high 0.7837
_refine_ls_d_res_low 10.0349
_refine_ls_goodness_of_fit_ref 1.0312
_refine_ls_hydrogen_treatment mixed
_refine_ls_matrix_type full
_refine_ls_number_constraints 25
_refine_ls_number_parameters 209
_refine_ls_number_reflns 3221
_refine_ls_number_restraints 0
_refine_ls_restrained_S_all 1.0312
_refine_ls_R_factor_all 0.0371
_refine_ls_R_factor_gt 0.0364
_refine_ls_shift/su_max 0.0000
_refine_ls_shift/su_mean 0.0000
_refine_ls_structure_factor_coef Fsqd
_refine_ls_weighting_details 'w=1/[\s^2^(Fo^2^)+(0.0537P)^2^+0.9170P] where P=(Fo^2^+2Fc^2^)/3'
_refine_ls_weighting_scheme calc
_refine_ls_wR_factor_gt 0.0972
_refine_ls_wR_factor_ref 0.0978
_reflns_Friedel_coverage 0.0
_reflns_limit_h_max 12
_reflns_limit_h_min -13
_reflns_limit_k_max 21
_reflns_limit_k_min 0
_reflns_limit_l_max 11
_reflns_limit_l_min 0
_reflns_number_gt 3123
_reflns_number_total 3221
_reflns_threshold_expression I>=2u(I)
_cod_data_source_file d4ob01356e2.cif
_cod_data_source_block exp_522_001
_cod_depositor_comments 'Adding full bibliography for 7160172--7160173.cif.'
_cod_database_code 7160172
_reflns_odcompleteness_completeness 99.84
_reflns_odcompleteness_iscentric 1
_reflns_odcompleteness_theta 71.98
_olex2_refinement_description
;
1. Fixed Uiso
 At 1.2 times of:
  All C(H) groups, All C(H,H) groups
 At 1.5 times of:
  All C(H,H,H) groups
2.a Secondary CH2 refined with riding coordinates:
 C00C(H00a,H00c)
2.b Aromatic/amide H refined with riding coordinates:
 C007(H007), C009(H009), C00D(H00D), C00E(H00E), C00H(H00H), C00I(H00I),
 C00K(H00K)
2.c Idealised Me refined as rotating group:
 C00L(H00f,H00g,H00j), C00M(H00l,H00m,H00n)
;
_olex2_submission_special_instructions 'No special instructions were received'
_oxdiff_exptl_absorpt_empirical_details
;
Empirical correction (ABSPACK) includes:
- Absorption correction using spherical harmonics
- Frame scaling
;
_oxdiff_exptl_absorpt_empirical_full_max 1.600
_oxdiff_exptl_absorpt_empirical_full_min 0.781

loop_
_space_group_symop_id
_space_group_symop_operation_xyz
1 x,y,z
2 -x,y+1/2,-z+1/2
3 -x,-y,-z
4 x,-y-1/2,z-1/2

loop_
_atom_site_label
_atom_site_type_symbol
_atom_site_fract_x
_atom_site_fract_y
_atom_site_fract_z
_atom_site_U_iso_or_equiv
_atom_site_adp_type
_atom_site_occupancy
_atom_site_refinement_flags_posn
S001 S 0.85845(3) 0.693659(19) 0.09160(4) 0.01821(11) Uani 1.000000 .
O002 O 0.88631(10) 0.77853(6) 0.10902(12) 0.0251(2) Uani 1.000000 .
O003 O 0.87013(10) 0.65452(6) -0.04512(11) 0.0246(2) Uani 1.000000 .
O004 O 0.65046(11) 0.48727(7) 0.56509(12) 0.0270(2) Uani 1.000000 .
N005 N 0.97634(12) 0.42609(8) 0.21921(14) 0.0221(3) Uani 1.000000 .
C006 C 0.86937(13) 0.51184(8) 0.32792(15) 0.0184(3) Uani 1.000000 .
C007 C 0.64760(14) 0.72553(9) 0.18991(16) 0.0218(3) Uani 1.000000 .
H007 H 0.70055(14) 0.76583(9) 0.24997(16) 0.0261(3) Uiso 1.000000 R
C008 C 0.69540(14) 0.67725(8) 0.09490(15) 0.0187(3) Uani 1.000000 .
C009 C 0.78775(13) 0.53441(8) 0.41506(16) 0.0198(3) Uani 1.000000 .
H009 H 0.77526(13) 0.58803(8) 0.43436(16) 0.0237(3) Uiso 1.000000 R
C00A C 0.95166(13) 0.55657(8) 0.26022(15) 0.0192(3) Uani 1.000000 .
C00B C 1.01523(14) 0.50156(9) 0.19698(16) 0.0217(3) Uani 1.000000 .
C00C C 0.96806(14) 0.64511(8) 0.26175(16) 0.0204(3) Uani 1.000000 .
H00a H 1.05943(14) 0.65747(8) 0.27052(16) 0.0244(3) Uiso 1.000000 R
H00c H 0.95202(14) 0.66665(8) 0.35313(16) 0.0244(3) Uiso 1.000000 R
C00D C 0.61695(15) 0.61730(8) 0.00367(16) 0.0224(3) Uani 1.000000 .
H00D H 0.65017(15) 0.58491(8) -0.05831(16) 0.0269(4) Uiso 1.000000 R
C00E C 0.82134(14) 0.36994(9) 0.35256(17) 0.0233(3) Uani 1.000000 .
H00E H 0.83129(14) 0.31631(9) 0.33090(17) 0.0280(4) Uiso 1.000000 R
C00F C 0.88749(14) 0.43024(8) 0.30045(16) 0.0200(3) Uani 1.000000 .
C00G C 0.72666(14) 0.47418(9) 0.47109(16) 0.0214(3) Uani 1.000000 .
C00H C 0.51961(15) 0.71248(9) 0.19341(18) 0.0252(3) Uani 1.000000 .
H00H H 0.48740(15) 0.74391(9) 0.25766(18) 0.0303(4) Uiso 1.000000 R
C00I C 0.74078(14) 0.39262(9) 0.43722(17) 0.0238(3) Uani 1.000000 .
H00I H 0.69502(14) 0.35369(9) 0.47259(17) 0.0286(4) Uiso 1.000000 R
C00J C 0.43846(14) 0.65297(9) 0.10213(17) 0.0243(3) Uani 1.000000 .
C00K C 0.48809(15) 0.60642(9) 0.00636(18) 0.0254(3) Uani 1.000000 .
H00K H 0.43410(15) 0.56745(9) -0.05678(18) 0.0305(4) Uiso 1.000000 R
C00L C 0.63149(16) 0.56877(10) 0.59917(18) 0.0287(3) Uani 1.000000 .
H00f H 0.5920(12) 0.5976(2) 0.50363(19) 0.0430(5) Uiso 1.000000 GR
H00g H 0.5737(10) 0.57133(11) 0.6609(13) 0.0430(5) Uiso 1.000000 GR
H00j H 0.7160(2) 0.5923(2) 0.6559(13) 0.0430(5) Uiso 1.000000 GR
C00M C 0.30000(16) 0.63884(12) 0.1080(2) 0.0355(4) Uani 1.000000 .
H00l H 0.30563(17) 0.6198(8) 0.2097(6) 0.0532(6) Uiso 1.000000 GR
H00m H 0.2507(5) 0.6881(2) 0.0868(17) 0.0532(6) Uiso 1.000000 GR
H00n H 0.2556(5) 0.5996(6) 0.0313(12) 0.0532(6) Uiso 1.000000 GR
H005 H 1.008(2) 0.3829(14) 0.200(2) 0.037(5) Uiso 1.000000 .
H00B H 1.0808(18) 0.5094(11) 0.145(2) 0.026(4) Uiso 1.000000 .

loop_
_atom_site_aniso_label
_atom_site_aniso_U_11
_atom_site_aniso_U_22
_atom_site_aniso_U_33
_atom_site_aniso_U_12
_atom_site_aniso_U_13
_atom_site_aniso_U_23
S001 0.01995(19) 0.01719(18) 0.01816(18) 0.00108(11) 0.00718(13) 0.00254(11)
O002 0.0269(5) 0.0189(5) 0.0308(6) -0.0019(4) 0.0113(4) 0.0041(4)
O003 0.0285(5) 0.0283(5) 0.0192(5) 0.0058(4) 0.0109(4) 0.0022(4)
O004 0.0268(5) 0.0306(6) 0.0271(5) -0.0032(4) 0.0134(4) -0.0014(4)
N005 0.0226(6) 0.0201(6) 0.0231(6) 0.0037(5) 0.0069(5) -0.0021(5)
C006 0.0182(6) 0.0181(6) 0.0166(6) 0.0013(5) 0.0027(5) 0.0016(5)
C007 0.0226(7) 0.0206(7) 0.0208(6) -0.0008(5) 0.0055(5) -0.0030(5)
C008 0.0209(6) 0.0170(6) 0.0173(6) 0.0006(5) 0.0051(5) 0.0019(5)
C009 0.0196(6) 0.0188(6) 0.0196(6) 0.0013(5) 0.0047(5) -0.0002(5)
C00A 0.0183(6) 0.0210(7) 0.0168(6) 0.0016(5) 0.0040(5) 0.0029(5)
C00B 0.0193(6) 0.0246(7) 0.0201(6) 0.0023(5) 0.0049(5) 0.0017(5)
C00C 0.0188(6) 0.0212(7) 0.0198(6) 0.0002(5) 0.0046(5) 0.0022(5)
C00D 0.0269(7) 0.0188(6) 0.0206(6) -0.0002(5) 0.0065(5) -0.0017(5)
C00E 0.0239(7) 0.0173(6) 0.0255(7) -0.0001(5) 0.0036(6) -0.0006(5)
C00F 0.0193(6) 0.0196(7) 0.0185(6) 0.0024(5) 0.0027(5) -0.0001(5)
C00G 0.0191(6) 0.0260(7) 0.0187(6) -0.0002(5) 0.0055(5) 0.0005(5)
C00H 0.0251(7) 0.0268(7) 0.0252(7) 0.0030(6) 0.0103(6) -0.0013(6)
C00I 0.0224(7) 0.0222(7) 0.0250(7) -0.0042(5) 0.0052(6) 0.0033(6)
C00J 0.0210(7) 0.0262(7) 0.0241(7) 0.0010(6) 0.0051(6) 0.0057(6)
C00K 0.0255(7) 0.0216(7) 0.0254(7) -0.0046(6) 0.0035(6) -0.0012(6)
C00L 0.0260(7) 0.0342(8) 0.0281(7) -0.0027(6) 0.0121(6) -0.0080(6)
C00M 0.0253(8) 0.0420(10) 0.0401(9) -0.0034(7) 0.0121(7) 0.0028(8)

loop_
_atom_type_symbol
_atom_type_scat_dispersion_real
_atom_type_scat_dispersion_imag
_atom_type_scat_Cromer_Mann_a1
_atom_type_scat_Cromer_Mann_a2
_atom_type_scat_Cromer_Mann_a3
_atom_type_scat_Cromer_Mann_a4
_atom_type_scat_Cromer_Mann_b1
_atom_type_scat_Cromer_Mann_b2
_atom_type_scat_Cromer_Mann_b3
_atom_type_scat_Cromer_Mann_b4
_atom_type_scat_Cromer_Mann_c
_atom_type_scat_source
_atom_type_scat_dispersion_source
H 0.00000 0.00000 0.49300 0.32291 0.14019 0.04081 10.51090 26.12570 3.14236 57.79970 0.0030380000826 'International Tables Volume C Table 6.1.1.4 (pp. 500-502)' 'Henke, Gullikson and Davis, At. Data and Nucl. Data Tables, 1993, 54, 2'
C 0.01920 0.00962 2.31000 1.02000 1.58860 0.86500 20.84390 10.20750 0.56870 51.65120 0.215599998832 'International Tables Volume C Table 6.1.1.4 (pp. 500-502)' 'Henke, Gullikson and Davis, At. Data and Nucl. Data Tables, 1993, 54, 2'
S 0.33537 0.55136 6.90530 5.20340 1.43790 1.58630 1.46790 22.21510 0.25360 56.17200 0.866900026798 'International Tables Volume C Table 6.1.1.4 (pp. 500-502)' 'Henke, Gullikson and Davis, At. Data and Nucl. Data Tables, 1993, 54, 2'
O 0.05239 0.03377 3.04850 2.28680 1.54630 0.86700 13.27710 5.70110 0.32390 32.90890 0.250800013542 'International Tables Volume C Table 6.1.1.4 (pp. 500-502)' 'Henke, Gullikson and Davis, At. Data and Nucl. Data Tables, 1993, 54, 2'
N 0.03256 0.01839 12.21260 3.13220 2.01250 1.16630 0.00570 9.89330 28.99750 0.58260 -11.5290002823 'International Tables Volume C Table 6.1.1.4 (pp. 500-502)' 'Henke, Gullikson and Davis, At. Data and Nucl. Data Tables, 1993, 54, 2'

loop_
_geom_angle_atom_site_label_1
_geom_angle_atom_site_label_2
_geom_angle_atom_site_label_3
_geom_angle
_geom_angle_site_symmetry_1
_geom_angle_site_symmetry_3
_geom_angle_publ_flag
O003 S001 O002 117.71(6) . . ?
C008 S001 O002 108.49(6) . . ?
C008 S001 O003 107.90(6) . . ?
C00C S001 O002 107.27(6) . . ?
C00C S001 O003 108.76(6) . . ?
C00C S001 C008 106.14(6) . . ?
C00L O004 C00G 116.20(12) . . ?
C00F N005 C00B 109.13(12) . . ?
H005 N005 C00B 127.2(15) . . ?
H005 N005 C00F 123.1(14) . . ?
C00A C006 C009 132.79(13) . . ?
C00F C006 C009 120.31(13) . . ?
C00F C006 C00A 106.81(12) . . ?
C008 C007 H007 120.55(8) . . ?
C00H C007 H007 120.55(9) . . ?
C00H C007 C008 118.90(13) . . ?
C007 C008 S001 118.77(11) . . ?
C00D C008 S001 120.11(11) . . ?
C00D C008 C007 121.13(13) . . ?
H009 C009 C006 121.15(8) . . ?
C00G C009 C006 117.70(13) . . ?
C00G C009 H009 121.15(8) . . ?
C00B C00A C006 106.56(12) . . ?
C00C C00A C006 126.84(12) . . ?
C00C C00A C00B 126.58(13) . . ?
C00A C00B N005 109.97(12) . . ?
H00B C00B N005 119.9(11) . . ?
H00B C00B C00A 130.1(11) . . ?
C00A C00C S001 113.57(10) . . ?
H00a C00C S001 108.85(5) . . ?
H00a C00C C00A 108.85(7) . . ?
H00c C00C S001 108.85(5) . . ?
H00c C00C C00A 108.85(7) . . ?
H00c C00C H00a 107.7 . . ?
H00D C00D C008 120.49(8) . . ?
C00K C00D C008 119.01(13) . . ?
C00K C00D H00D 120.49(9) . . ?
C00F C00E H00E 121.13(8) . . ?
C00I C00E H00E 121.13(9) . . ?
C00I C00E C00F 117.74(13) . . ?
C006 C00F N005 107.52(12) . . ?
C00E C00F N005 130.94(13) . . ?
C00E C00F C006 121.54(13) . . ?
C009 C00G O004 123.91(13) . . ?
C00I C00G O004 114.50(12) . . ?
C00I C00G C009 121.58(13) . . ?
H00H C00H C007 119.45(9) . . ?
C00J C00H C007 121.10(14) . . ?
C00J C00H H00H 119.45(9) . . ?
C00G C00I C00E 121.03(13) . . ?
H00I C00I C00E 119.49(9) . . ?
H00I C00I C00G 119.49(8) . . ?
C00K C00J C00H 118.77(13) . . ?
C00M C00J C00H 120.62(14) . . ?
C00M C00J C00K 120.61(14) . . ?
C00J C00K C00D 121.07(14) . . ?
H00K C00K C00D 119.47(9) . . ?
H00K C00K C00J 119.47(9) . . ?
H00f C00L O004 109.5 . . ?
H00g C00L O004 109.5 . . ?
H00g C00L H00f 109.5 . . ?
H00j C00L O004 109.5 . . ?
H00j C00L H00f 109.5 . . ?
H00j C00L H00g 109.5 . . ?
H00l C00M C00J 109.5 . . ?
H00m C00M C00J 109.5 . . ?
H00m C00M H00l 109.5 . . ?
H00n C00M C00J 109.5 . . ?
H00n C00M H00l 109.5 . . ?
H00n C00M H00m 109.5 . . ?

loop_
_geom_bond_atom_site_label_1
_geom_bond_atom_site_label_2
_geom_bond_distance
_geom_bond_site_symmetry_2
_geom_bond_publ_flag
S001 O002 1.4453(11) . ?
S001 O003 1.4447(10) . ?
S001 C008 1.7642(14) . ?
S001 C00C 1.7941(14) . ?
O004 C00G 1.3742(17) . ?
O004 C00L 1.4242(19) . ?
N005 C00B 1.3616(19) . ?
N005 C00F 1.3785(18) . ?
N005 H005 0.84(2) . ?
C006 C009 1.4048(19) . ?
C006 C00A 1.4335(19) . ?
C006 C00F 1.4094(19) . ?
C007 H007 0.9300 . ?
C007 C008 1.3934(19) . ?
C007 C00H 1.388(2) . ?
C008 C00D 1.3889(19) . ?
C009 H009 0.9300 . ?
C009 C00G 1.3817(19) . ?
C00A C00B 1.373(2) . ?
C00A C00C 1.4876(19) . ?
C00B H00B 0.972(18) . ?
C00C H00a 0.9700 . ?
C00C H00c 0.9700 . ?
C00D H00D 0.9300 . ?
C00D C00K 1.390(2) . ?
C00E H00E 0.9300 . ?
C00E C00F 1.397(2) . ?
C00E C00I 1.379(2) . ?
C00G C00I 1.415(2) . ?
C00H H00H 0.9300 . ?
C00H C00J 1.396(2) . ?
C00I H00I 0.9300 . ?
C00J C00K 1.393(2) . ?
C00J C00M 1.508(2) . ?
C00K H00K 0.9300 . ?
C00L H00f 0.9600 . ?
C00L H00g 0.9600 . ?
C00L H00j 0.9600 . ?
C00M H00l 0.9600 . ?
C00M H00m 0.9600 . ?
C00M H00n 0.9600 . ?
